data_8105774
loop_
_publ_author_name
'Alotaibi, Mohammad Hayal'
'Mohamed, Hanan A.'
'Abdel-Wahab, Bakr F.'
'Hegazy, Amany S.'
'Kariuki, Benson M.'
'El-Hiti, Gamal A.'

_publ_section_title
;
 Crystal structure of
 5-(5-(4-chlorophenyl)-1-phenyl-1H-pyrazol-3-yl)-N-phenyl-2-amine,
 C23H16ClN5O
;
_journal_issue 3
_journal_name_full 'Zeitschrift f\"ur Kristallographie - New Crystal Structures'
_journal_page_first 543
_journal_page_last 545
_journal_paper_doi 10.1515/ncrs-2018-0546
_journal_volume 234
_journal_year 2019
_chemical_formula_moiety 'C23 H16 Cl N5 O'
_chemical_formula_sum 'C23 H16 Cl N5 O'
_chemical_formula_weight 413.86
_space_group_crystal_system monoclinic
_space_group_IT_number 14
_space_group_name_Hall '-P 2ybc'
_space_group_name_H-M_alt 'P 1 21/c 1'
_atom_sites_solution_hydrogens geom
_cell_angle_alpha 90
_cell_angle_beta 91.554(6)
_cell_angle_gamma 90
_cell_formula_units_Z 8
_cell_length_a 10.0503(6)
_cell_length_b 17.5265(9)
_cell_length_c 22.8763(16)
_cell_measurement_reflns_used 4808
_cell_measurement_temperature 296(2)
_cell_measurement_theta_max 23.2730
_cell_measurement_theta_min 3.2040
_cell_volume 4028.1(4)
_computing_cell_refinement 'CrysAlis PRO [8]'
_computing_data_collection 'CrysAlis PRO [8]'
_computing_data_reduction 'CrysAlis PRO [8]'
_computing_molecular_graphics 'ORTEP-3 for Windows [11]'
_computing_publication_material 'ORTEP-3 for Windows [11]'
_computing_structure_refinement 'SHELXL [10]'
_computing_structure_solution 'SHELXS [9]'
_diffrn_ambient_temperature 296(2)
_diffrn_measured_fraction_theta_full 0.999
_diffrn_measured_fraction_theta_max 0.874
_diffrn_measurement_device_type 'SuperNova, Dual, Cu at zero, Atlas'
_diffrn_measurement_method '\w scans'
_diffrn_radiation_type MoK\a
_diffrn_radiation_wavelength 0.71073
_diffrn_reflns_av_R_equivalents 0.0770
_diffrn_reflns_av_unetI/netI 0.0984
_diffrn_reflns_Laue_measured_fraction_full 0.999
_diffrn_reflns_Laue_measured_fraction_max 0.874
_diffrn_reflns_limit_h_max 11
_diffrn_reflns_limit_h_min -12
_diffrn_reflns_limit_k_max 23
_diffrn_reflns_limit_k_min -22
_diffrn_reflns_limit_l_max 31
_diffrn_reflns_limit_l_min -25
_diffrn_reflns_number 41529
_diffrn_reflns_point_group_measured_fraction_full 0.999
_diffrn_reflns_point_group_measured_fraction_max 0.874
_diffrn_reflns_theta_full 25.242
_diffrn_reflns_theta_max 29.906
_diffrn_reflns_theta_min 2.324
_diffrn_standards_decay_% 0
_diffrn_standards_interval_count 0
_diffrn_standards_interval_time 0
_diffrn_standards_number 0
_exptl_absorpt_coefficient_mu 0.215
_exptl_absorpt_correction_T_max 1.000
_exptl_absorpt_correction_T_min 0.679
_exptl_absorpt_correction_type gaussian
_exptl_absorpt_process_details
;
CrysAlisPro 1.171.38.43f (Rigaku Oxford Diffraction, 2015)
Numerical absorption correction based on gaussian integration over
			a multifaceted crystal model
Empirical absorption correction using spherical harmonics,
 implemented in SCALE3 ABSPACK scaling algorithm.
;
_exptl_crystal_colour colourless
_exptl_crystal_density_diffrn 1.365
_exptl_crystal_description needle
_exptl_crystal_F_000 1712
_exptl_crystal_size_max 0.578
_exptl_crystal_size_mid 0.067
_exptl_crystal_size_min 0.024
_refine_diff_density_max 0.377
_refine_diff_density_min -0.316
_refine_diff_density_rms 0.054
_refine_ls_extinction_coef .
_refine_ls_extinction_method none
_refine_ls_goodness_of_fit_ref 1.003
_refine_ls_hydrogen_treatment constr
_refine_ls_matrix_type full
_refine_ls_number_parameters 541
_refine_ls_number_reflns 10169
_refine_ls_number_restraints 0
_refine_ls_restrained_S_all 1.003
_refine_ls_R_factor_all 0.1880
_refine_ls_R_factor_gt 0.0748
_refine_ls_shift/su_max 0.000
_refine_ls_shift/su_mean 0.000
_refine_ls_structure_factor_coef Fsqd
_refine_ls_weighting_details 'w=1/[\s^2^(Fo^2^)+(0.0953P)^2^] where P=(Fo^2^+2Fc^2^)/3'
_refine_ls_weighting_scheme calc
_refine_ls_wR_factor_gt 0.1726
_refine_ls_wR_factor_ref 0.2274
_reflns_Friedel_coverage 0.000
_reflns_Friedel_fraction_full .
_reflns_Friedel_fraction_max .
_reflns_number_gt 4311
_reflns_number_total 10169
_reflns_threshold_expression 'I > 2\s(I)'
_cod_data_source_file suppl_ncrs-2018-0546_suppl.cif
_cod_data_source_block bmk1747b
_cod_original_sg_symbol_H-M 'P 21/c'
_cod_database_code 8105774
_shelx_space_group_comment
;
The symmetry employed for this shelxl refinement is uniquely defined
by the following loop, which should always be used as a source of
symmetry information in preference to the above space-group names.
They are only intended as comments.
;
_shelx_estimated_absorpt_t_min 0.886
_shelx_estimated_absorpt_t_max 0.995
_publcif_funding_html
;
;

loop_
_space_group_symop_operation_xyz
'x, y, z'
'-x, y+1/2, -z+1/2'
'-x, -y, -z'
'x, -y-1/2, z-1/2'

loop_
_atom_site_label
_atom_site_type_symbol
_atom_site_fract_x
_atom_site_fract_y
_atom_site_fract_z
_atom_site_U_iso_or_equiv
_atom_site_adp_type
_atom_site_occupancy
_atom_site_site_symmetry_order
_atom_site_calc_flag
_atom_site_refinement_flags_posn
_atom_site_refinement_flags_adp
_atom_site_refinement_flags_occupancy
_atom_site_disorder_assembly
_atom_site_disorder_group
C1 C 0.3890(3) 0.07595(17) 0.33409(14) 0.0516(8) Uani 1 1 d . . . . .
C2 C 0.2807(3) 0.16753(16) 0.37830(15) 0.0533(8) Uani 1 1 d . . . . .
C3 C 0.3989(3) 0.15107(17) 0.34998(15) 0.0576(9) Uani 1 1 d . . . . .
H3 H 0.469334 0.184128 0.343358 0.069 Uiso 1 1 calc R U . . .
C4 C 0.4836(3) 0.02830(16) 0.30237(14) 0.0505(8) Uani 1 1 d . . . . .
C5 C 0.6183(3) 0.03274(17) 0.31636(15) 0.0603(9) Uani 1 1 d . . . . .
H5 H 0.646981 0.066288 0.345563 0.072 Uiso 1 1 calc R U . . .
C6 C 0.7099(3) -0.01036(17) 0.28876(14) 0.0564(8) Uani 1 1 d . . . . .
H6 H 0.799750 -0.006717 0.299160 0.068 Uiso 1 1 calc R U . . .
C7 C 0.6675(4) -0.05933(18) 0.24531(15) 0.0589(9) Uani 1 1 d . . . . .
C8 C 0.5356(4) -0.0643(2) 0.22852(15) 0.0673(10) Uani 1 1 d . . . . .
H8 H 0.508679 -0.096643 0.198204 0.081 Uiso 1 1 calc R U . . .
C9 C 0.4436(4) -0.02083(19) 0.25713(14) 0.0626(9) Uani 1 1 d . . . . .
H9 H 0.354015 -0.024200 0.246218 0.075 Uiso 1 1 calc R U . . .
C10 C 0.2165(3) -0.02487(16) 0.35582(14) 0.0538(8) Uani 1 1 d . . . . .
C11 C 0.2939(4) -0.08255(17) 0.37802(15) 0.0640(9) Uani 1 1 d . . . . .
H11 H 0.381462 -0.073152 0.390111 0.077 Uiso 1 1 calc R U . . .
C12 C 0.2412(5) -0.15462(19) 0.38234(18) 0.0784(12) Uani 1 1 d . . . . .
H12 H 0.293765 -0.194014 0.397436 0.094 Uiso 1 1 calc R U . . .
C13 C 0.1129(5) -0.1692(2) 0.36478(18) 0.0812(12) Uani 1 1 d . . . . .
H13 H 0.077768 -0.218024 0.367998 0.097 Uiso 1 1 calc R U . . .
C14 C 0.0370(5) -0.1110(2) 0.3424(2) 0.0926(14) Uani 1 1 d . . . . .
H14 H -0.050415 -0.120629 0.330133 0.111 Uiso 1 1 calc R U . . .
C15 C 0.0875(4) -0.03850(19) 0.33775(19) 0.0822(12) Uani 1 1 d . . . . .
H15 H 0.034962 0.000806 0.322538 0.099 Uiso 1 1 calc R U . . .
C16 C 0.2424(3) 0.24025(15) 0.40315(14) 0.0495(8) Uani 1 1 d . . . . .
C17 C 0.2760(3) 0.35460(16) 0.43067(14) 0.0503(8) Uani 1 1 d . . . . .
C18 C 0.3036(3) 0.49227(15) 0.44615(13) 0.0490(8) Uani 1 1 d . . . . .
C19 C 0.1756(3) 0.50888(17) 0.46167(15) 0.0580(9) Uani 1 1 d . . . . .
H19 H 0.114822 0.469972 0.468144 0.070 Uiso 1 1 calc R U . . .
C20 C 0.1384(4) 0.58543(18) 0.46756(14) 0.0639(9) Uani 1 1 d . . . . .
H20 H 0.051930 0.597136 0.477916 0.077 Uiso 1 1 calc R U . . .
C21 C 0.2266(4) 0.64335(18) 0.45840(15) 0.0634(10) Uani 1 1 d . . . . .
H21 H 0.200325 0.693980 0.461928 0.076 Uiso 1 1 calc R U . . .
C22 C 0.3542(4) 0.62560(17) 0.44396(15) 0.0653(10) Uani 1 1 d . . . . .
H22 H 0.415008 0.664674 0.438103 0.078 Uiso 1 1 calc R U . . .
C23 C 0.3941(4) 0.55106(17) 0.43797(14) 0.0603(9) Uani 1 1 d . . . . .
H23 H 0.481363 0.539981 0.428466 0.072 Uiso 1 1 calc R U . . .
C24 C 0.8949(3) 0.56743(16) 0.33028(13) 0.0498(8) Uani 1 1 d . . . . .
C25 C 0.7852(3) 0.47294(15) 0.37025(13) 0.0467(7) Uani 1 1 d . . . . .
C26 C 0.9011(3) 0.49075(16) 0.34127(14) 0.0547(8) Uani 1 1 d . . . . .
H26 H 0.968906 0.457402 0.331405 0.066 Uiso 1 1 calc R U . . .
C27 C 0.9924(3) 0.61734(15) 0.30187(13) 0.0507(8) Uani 1 1 d . . . . .
C28 C 1.1260(3) 0.60727(16) 0.31558(14) 0.0545(8) Uani 1 1 d . . . . .
H28 H 1.151888 0.569497 0.342073 0.065 Uiso 1 1 calc R U . . .
C29 C 1.2208(4) 0.65193(18) 0.29083(14) 0.0606(9) Uani 1 1 d . . . . .
H29 H 1.310318 0.644402 0.300424 0.073 Uiso 1 1 calc R U . . .
C30 C 1.1833(4) 0.70797(18) 0.25173(14) 0.0572(9) Uani 1 1 d . . . . .
C31 C 1.0515(4) 0.71792(19) 0.23610(15) 0.0686(10) Uani 1 1 d . . . . .
H31 H 1.026625 0.754689 0.208604 0.082 Uiso 1 1 calc R U . . .
C32 C 0.9560(4) 0.67289(18) 0.26153(15) 0.0626(9) Uani 1 1 d . . . . .
H32 H 0.866609 0.679994 0.251428 0.075 Uiso 1 1 calc R U . . .
C33 C 0.7327(3) 0.66869(16) 0.36177(14) 0.0538(8) Uani 1 1 d . . . . .
C34 C 0.7923(4) 0.70961(19) 0.40582(18) 0.0785(12) Uani 1 1 d . . . . .
H34 H 0.860665 0.688312 0.428654 0.094 Uiso 1 1 calc R U . . .
C35 C 0.7496(5) 0.7833(2) 0.4160(2) 0.1021(16) Uani 1 1 d . . . . .
H35 H 0.789406 0.812020 0.445878 0.123 Uiso 1 1 calc R U . . .
C36 C 0.6488(5) 0.8138(2) 0.3822(2) 0.0916(14) Uani 1 1 d . . . . .
H36 H 0.620941 0.863560 0.388822 0.110 Uiso 1 1 calc R U . . .
C37 C 0.5894(5) 0.7721(2) 0.3392(2) 0.0909(14) Uani 1 1 d . . . . .
H37 H 0.520318 0.793112 0.316618 0.109 Uiso 1 1 calc R U . . .
C38 C 0.6310(4) 0.6986(2) 0.32887(18) 0.0773(11) Uani 1 1 d . . . . .
H38 H 0.589699 0.669661 0.299537 0.093 Uiso 1 1 calc R U . . .
C39 C 0.7431(3) 0.39879(15) 0.39055(13) 0.0464(7) Uani 1 1 d . . . . .
C40 C 0.7719(3) 0.28299(14) 0.41504(13) 0.0432(7) Uani 1 1 d . . . . .
C41 C 0.7971(3) 0.14847(15) 0.44222(13) 0.0469(7) Uani 1 1 d . . . . .
C42 C 0.6676(4) 0.13631(17) 0.45812(15) 0.0613(9) Uani 1 1 d . . . . .
H42 H 0.607118 0.176465 0.457657 0.074 Uiso 1 1 calc R U . . .
C43 C 0.6283(4) 0.06473(19) 0.47464(17) 0.0757(11) Uani 1 1 d . . . . .
H43 H 0.540876 0.056686 0.485467 0.091 Uiso 1 1 calc R U . . .
C44 C 0.7171(4) 0.00425(19) 0.47540(17) 0.0766(11) Uani 1 1 d . . . . .
H44 H 0.689683 -0.044051 0.486847 0.092 Uiso 1 1 calc R U . . .
C45 C 0.8442(4) 0.01608(19) 0.45932(18) 0.0752(11) Uani 1 1 d . . . . .
H45 H 0.904277 -0.024277 0.459469 0.090 Uiso 1 1 calc R U . . .
C46 C 0.8848(4) 0.08827(17) 0.44264(16) 0.0658(10) Uani 1 1 d . . . . .
H46 H 0.972141 0.096049 0.431630 0.079 Uiso 1 1 calc R U . . .
N1 N 0.2686(3) 0.05133(13) 0.35342(11) 0.0522(7) Uani 1 1 d . . . . .
N2 N 0.2005(3) 0.10730(13) 0.38100(12) 0.0570(7) Uani 1 1 d . . . . .
N3 N 0.1313(3) 0.26436(13) 0.42108(13) 0.0614(8) Uani 1 1 d . . . . .
N4 N 0.1515(3) 0.34066(13) 0.44056(13) 0.0591(7) Uani 1 1 d . . . . .
N5 N 0.3508(3) 0.41697(13) 0.43757(12) 0.0588(7) Uani 1 1 d . . . . .
H5A H 0.435680 0.410948 0.436741 0.071 Uiso 1 1 calc R U . . .
N6 N 0.7773(3) 0.59160(13) 0.35255(11) 0.0523(7) Uani 1 1 d . . . . .
N7 N 0.7085(3) 0.53417(13) 0.37771(12) 0.0526(7) Uani 1 1 d . . . . .
N8 N 0.6283(3) 0.37335(12) 0.40348(11) 0.0492(6) Uani 1 1 d . . . . .
N9 N 0.6462(3) 0.29614(12) 0.42000(11) 0.0501(6) Uani 1 1 d . . . . .
N10 N 0.8453(3) 0.22012(12) 0.42502(11) 0.0518(7) Uani 1 1 d . . . . .
H10 H 0.929649 0.224014 0.420462 0.062 Uiso 1 1 calc R U . . .
O1 O 0.3407(2) 0.29346(10) 0.40777(10) 0.0539(6) Uani 1 1 d . . . . .
O2 O 0.84051(19) 0.34453(10) 0.39614(9) 0.0472(5) Uani 1 1 d . . . . .
Cl1 Cl 0.78374(11) -0.11647(6) 0.21089(5) 0.0868(4) Uani 1 1 d . . . . .
Cl2 Cl 1.30314(11) 0.76686(6) 0.22326(4) 0.0885(4) Uani 1 1 d . . . . .

loop_
_atom_site_aniso_label
_atom_site_aniso_U_11
_atom_site_aniso_U_22
_atom_site_aniso_U_33
_atom_site_aniso_U_23
_atom_site_aniso_U_13
_atom_site_aniso_U_12
C1 0.035(2) 0.0510(18) 0.068(2) -0.0003(14) 0.0012(16) 0.0003(14)
C2 0.035(2) 0.0452(17) 0.080(2) 0.0039(14) -0.0013(16) 0.0000(14)
C3 0.037(2) 0.0519(19) 0.084(2) -0.0005(15) 0.0022(17) -0.0042(15)
C4 0.033(2) 0.0517(17) 0.066(2) 0.0003(14) -0.0016(15) -0.0032(14)
C5 0.044(2) 0.0581(19) 0.079(2) -0.0143(16) -0.0017(18) -0.0069(16)
C6 0.032(2) 0.065(2) 0.072(2) -0.0121(16) 0.0009(16) 0.0001(15)
C7 0.047(2) 0.0597(19) 0.070(2) -0.0072(15) 0.0043(17) -0.0027(16)
C8 0.058(3) 0.078(2) 0.066(2) -0.0187(17) 0.0026(19) -0.0034(19)
C9 0.044(2) 0.078(2) 0.065(2) -0.0052(17) -0.0072(17) -0.0065(18)
C10 0.053(2) 0.0412(17) 0.068(2) -0.0025(14) 0.0081(17) -0.0062(15)
C11 0.055(3) 0.0472(19) 0.090(3) -0.0002(16) 0.0025(19) 0.0011(16)
C12 0.082(3) 0.049(2) 0.105(3) 0.0134(18) 0.013(2) 0.007(2)
C13 0.091(4) 0.050(2) 0.104(3) -0.0088(19) 0.011(3) -0.014(2)
C14 0.070(3) 0.067(3) 0.140(4) 0.003(2) -0.018(3) -0.023(2)
C15 0.059(3) 0.053(2) 0.134(4) 0.0119(19) -0.019(2) -0.0142(18)
C16 0.0283(19) 0.0425(16) 0.078(2) 0.0037(14) 0.0012(16) -0.0052(14)
C17 0.033(2) 0.0457(17) 0.073(2) 0.0028(14) 0.0024(15) 0.0036(14)
C18 0.042(2) 0.0439(17) 0.062(2) -0.0023(13) 0.0058(15) 0.0005(14)
C19 0.045(2) 0.0544(19) 0.075(2) 0.0050(15) 0.0131(17) 0.0036(16)
C20 0.058(3) 0.063(2) 0.071(2) 0.0003(16) 0.0129(18) 0.0163(18)
C21 0.076(3) 0.0467(19) 0.068(2) -0.0043(15) 0.007(2) 0.0025(18)
C22 0.072(3) 0.0491(19) 0.076(2) -0.0087(15) 0.007(2) -0.0105(18)
C23 0.047(2) 0.057(2) 0.077(2) -0.0076(15) 0.0074(18) -0.0073(16)
C24 0.041(2) 0.0483(18) 0.0606(19) 0.0001(13) 0.0066(15) -0.0007(14)
C25 0.035(2) 0.0416(16) 0.064(2) 0.0000(13) 0.0034(15) 0.0011(13)
C26 0.041(2) 0.0447(18) 0.079(2) 0.0003(14) 0.0090(17) 0.0042(14)
C27 0.049(2) 0.0454(17) 0.0581(19) 0.0010(13) 0.0073(16) -0.0016(14)
C28 0.048(2) 0.0516(18) 0.064(2) 0.0068(14) 0.0068(17) 0.0006(15)
C29 0.047(2) 0.070(2) 0.064(2) 0.0060(16) 0.0036(17) -0.0049(17)
C30 0.048(2) 0.064(2) 0.060(2) 0.0070(15) 0.0066(17) -0.0094(16)
C31 0.065(3) 0.069(2) 0.072(2) 0.0220(17) 0.010(2) -0.0005(19)
C32 0.046(2) 0.067(2) 0.074(2) 0.0131(17) 0.0022(18) -0.0008(17)
C33 0.047(2) 0.0442(17) 0.071(2) 0.0051(14) 0.0053(17) 0.0054(14)
C34 0.074(3) 0.059(2) 0.102(3) -0.0055(19) -0.019(2) 0.0142(19)
C35 0.099(4) 0.067(3) 0.140(4) -0.028(2) -0.020(3) 0.015(2)
C36 0.091(4) 0.049(2) 0.136(4) 0.003(2) 0.018(3) 0.017(2)
C37 0.086(4) 0.067(3) 0.119(4) 0.014(2) -0.008(3) 0.032(2)
C38 0.066(3) 0.072(2) 0.093(3) -0.0036(19) -0.014(2) 0.020(2)
C39 0.032(2) 0.0414(16) 0.066(2) -0.0039(13) -0.0004(15) -0.0001(14)
C40 0.0318(19) 0.0375(15) 0.0603(19) 0.0001(12) 0.0035(14) -0.0056(13)
C41 0.040(2) 0.0428(16) 0.0578(19) 0.0034(12) 0.0018(15) -0.0014(14)
C42 0.044(2) 0.0530(19) 0.087(2) 0.0057(16) 0.0155(18) -0.0049(16)
C43 0.054(3) 0.060(2) 0.114(3) 0.0183(19) 0.020(2) -0.0067(18)
C44 0.075(3) 0.051(2) 0.104(3) 0.0162(18) 0.010(2) -0.0106(19)
C45 0.063(3) 0.052(2) 0.111(3) 0.0115(18) 0.000(2) 0.0037(18)
C46 0.044(2) 0.0490(19) 0.104(3) 0.0068(17) 0.0076(19) -0.0003(16)
N1 0.0344(17) 0.0466(14) 0.0756(18) 0.0003(12) 0.0034(13) 0.0007(12)
N2 0.0358(17) 0.0414(14) 0.094(2) -0.0033(12) 0.0059(14) 0.0027(12)
N3 0.0356(18) 0.0403(14) 0.108(2) -0.0024(13) 0.0075(16) -0.0024(12)
N4 0.0348(18) 0.0465(15) 0.096(2) -0.0026(13) 0.0070(15) -0.0041(12)
N5 0.0304(16) 0.0476(15) 0.098(2) -0.0069(13) 0.0029(14) -0.0015(12)
N6 0.0436(18) 0.0420(14) 0.0715(17) 0.0047(11) 0.0066(14) 0.0036(12)
N7 0.0400(17) 0.0433(14) 0.0747(18) 0.0061(12) 0.0071(13) -0.0017(12)
N8 0.0349(17) 0.0424(13) 0.0704(17) 0.0016(11) 0.0006(13) -0.0011(11)
N9 0.0358(17) 0.0422(14) 0.0725(17) 0.0030(11) 0.0032(13) 0.0005(11)
N10 0.0268(15) 0.0418(13) 0.0871(19) 0.0074(12) 0.0045(13) 0.0002(11)
O1 0.0285(13) 0.0445(11) 0.0889(16) -0.0029(10) 0.0060(11) 0.0009(9)
O2 0.0290(12) 0.0420(11) 0.0706(13) 0.0017(9) 0.0022(10) 0.0002(9)
Cl1 0.0648(8) 0.0996(8) 0.0966(8) -0.0345(5) 0.0145(6) 0.0045(5)
Cl2 0.0715(8) 0.1075(8) 0.0866(7) 0.0321(5) 0.0076(5) -0.0288(6)

loop_
_atom_type_symbol
_atom_type_description
_atom_type_scat_dispersion_real
_atom_type_scat_dispersion_imag
_atom_type_scat_source
C C 0.0033 0.0016 'International Tables Vol C Tables 4.2.6.8 and 6.1.1.4'
H H 0.0000 0.0000 'International Tables Vol C Tables 4.2.6.8 and 6.1.1.4'
N N 0.0061 0.0033 'International Tables Vol C Tables 4.2.6.8 and 6.1.1.4'
O O 0.0106 0.0060 'International Tables Vol C Tables 4.2.6.8 and 6.1.1.4'
Cl Cl 0.1484 0.1585 'International Tables Vol C Tables 4.2.6.8 and 6.1.1.4'

loop_
_geom_angle_atom_site_label_1
_geom_angle_atom_site_label_2
_geom_angle_atom_site_label_3
_geom_angle
_geom_angle_site_symmetry_1
_geom_angle_site_symmetry_3
C3 C1 N1 106.0(3) . .
C3 C1 C4 129.3(3) . .
N1 C1 C4 124.7(3) . .
N2 C2 C3 112.4(3) . .
N2 C2 C16 120.7(3) . .
C3 C2 C16 126.9(3) . .
C1 C3 C2 105.3(3) . .
C1 C3 H3 127.3 . .
C2 C3 H3 127.3 . .
C5 C4 C9 117.7(3) . .
C5 C4 C1 119.7(3) . .
C9 C4 C1 122.6(3) . .
C6 C5 C4 122.1(3) . .
C6 C5 H5 118.9 . .
C4 C5 H5 118.9 . .
C5 C6 C7 118.9(3) . .
C5 C6 H6 120.6 . .
C7 C6 H6 120.6 . .
C6 C7 C8 121.4(3) . .
C6 C7 Cl1 119.2(3) . .
C8 C7 Cl1 119.4(3) . .
C7 C8 C9 119.2(3) . .
C7 C8 H8 120.4 . .
C9 C8 H8 120.4 . .
C8 C9 C4 120.7(3) . .
C8 C9 H9 119.7 . .
C4 C9 H9 119.7 . .
C11 C10 C15 120.5(3) . .
C11 C10 N1 119.9(3) . .
C15 C10 N1 119.6(3) . .
C10 C11 C12 119.4(4) . .
C10 C11 H11 120.3 . .
C12 C11 H11 120.3 . .
C13 C12 C11 120.9(4) . .
C13 C12 H12 119.5 . .
C11 C12 H12 119.5 . .
C12 C13 C14 119.1(3) . .
C12 C13 H13 120.5 . .
C14 C13 H13 120.5 . .
C13 C14 C15 121.0(4) . .
C13 C14 H14 119.5 . .
C15 C14 H14 119.5 . .
C10 C15 C14 119.1(3) . .
C10 C15 H15 120.4 . .
C14 C15 H15 120.4 . .
N3 C16 O1 112.9(3) . .
N3 C16 C2 131.5(3) . .
O1 C16 C2 115.6(3) . .
N4 C17 N5 132.5(3) . .
N4 C17 O1 112.9(3) . .
N5 C17 O1 114.6(3) . .
C19 C18 C23 119.9(3) . .
C19 C18 N5 123.5(3) . .
C23 C18 N5 116.7(3) . .
C18 C19 C20 118.8(3) . .
C18 C19 H19 120.6 . .
C20 C19 H19 120.6 . .
C21 C20 C19 121.4(3) . .
C21 C20 H20 119.3 . .
C19 C20 H20 119.3 . .
C20 C21 C22 118.9(3) . .
C20 C21 H21 120.5 . .
C22 C21 H21 120.5 . .
C21 C22 C23 121.2(3) . .
C21 C22 H22 119.4 . .
C23 C22 H22 119.4 . .
C22 C23 C18 119.8(3) . .
C22 C23 H23 120.1 . .
C18 C23 H23 120.1 . .
N6 C24 C26 105.8(3) . .
N6 C24 C27 124.8(3) . .
C26 C24 C27 129.4(3) . .
N7 C25 C26 112.0(3) . .
N7 C25 C39 120.4(3) . .
C26 C25 C39 127.6(3) . .
C24 C26 C25 105.8(3) . .
C24 C26 H26 127.1 . .
C25 C26 H26 127.1 . .
C28 C27 C32 118.6(3) . .
C28 C27 C24 118.5(3) . .
C32 C27 C24 122.9(3) . .
C29 C28 C27 121.1(3) . .
C29 C28 H28 119.5 . .
C27 C28 H28 119.5 . .
C28 C29 C30 119.8(3) . .
C28 C29 H29 120.1 . .
C30 C29 H29 120.1 . .
C29 C30 C31 120.4(3) . .
C29 C30 Cl2 119.4(3) . .
C31 C30 Cl2 120.2(3) . .
C30 C31 C32 119.6(3) . .
C30 C31 H31 120.2 . .
C32 C31 H31 120.2 . .
C31 C32 C27 120.5(3) . .
C31 C32 H32 119.7 . .
C27 C32 H32 119.7 . .
C38 C33 C34 121.1(3) . .
C38 C33 N6 120.9(3) . .
C34 C33 N6 118.0(3) . .
C33 C34 C35 119.0(4) . .
C33 C34 H34 120.5 . .
C35 C34 H34 120.5 . .
C36 C35 C34 119.9(4) . .
C36 C35 H35 120.1 . .
C34 C35 H35 120.1 . .
C37 C36 C35 120.5(4) . .
C37 C36 H36 119.8 . .
C35 C36 H36 119.8 . .
C36 C37 C38 120.0(4) . .
C36 C37 H37 120.0 . .
C38 C37 H37 120.0 . .
C33 C38 C37 119.6(4) . .
C33 C38 H38 120.2 . .
C37 C38 H38 120.2 . .
N8 C39 O2 112.6(2) . .
N8 C39 C25 131.3(3) . .
O2 C39 C25 116.1(3) . .
N9 C40 N10 131.7(3) . .
N9 C40 O2 113.1(2) . .
N10 C40 O2 115.2(3) . .
C46 C41 C42 119.3(3) . .
C46 C41 N10 117.5(3) . .
C42 C41 N10 123.2(3) . .
C43 C42 C41 119.7(3) . .
C43 C42 H42 120.1 . .
C41 C42 H42 120.1 . .
C42 C43 C44 120.9(4) . .
C42 C43 H43 119.6 . .
C44 C43 H43 119.6 . .
C45 C44 C43 119.4(3) . .
C45 C44 H44 120.3 . .
C43 C44 H44 120.3 . .
C44 C45 C46 120.1(3) . .
C44 C45 H45 120.0 . .
C46 C45 H45 120.0 . .
C41 C46 C45 120.6(3) . .
C41 C46 H46 119.7 . .
C45 C46 H46 119.7 . .
N2 N1 C1 112.5(2) . .
N2 N1 C10 117.7(3) . .
C1 N1 C10 129.2(3) . .
C2 N2 N1 103.8(3) . .
C16 N3 N4 107.2(3) . .
C17 N4 N3 104.6(2) . .
C17 N5 C18 126.1(3) . .
C17 N5 H5A 116.9 . .
C18 N5 H5A 116.9 . .
N7 N6 C24 112.6(2) . .
N7 N6 C33 118.0(3) . .
C24 N6 C33 128.4(3) . .
C25 N7 N6 103.8(2) . .
C39 N8 N9 106.6(2) . .
C40 N9 N8 105.3(2) . .
C40 N10 C41 126.1(3) . .
C40 N10 H10 116.9 . .
C41 N10 H10 116.9 . .
C16 O1 C17 102.4(2) . .
C40 O2 C39 102.4(2) . .

loop_
_geom_bond_atom_site_label_1
_geom_bond_atom_site_label_2
_geom_bond_distance
_geom_bond_site_symmetry_2
C1 C3 1.369(4) .
C1 N1 1.369(4) .
C1 C4 1.471(4) .
C2 N2 1.330(4) .
C2 C3 1.399(5) .
C2 C16 1.452(4) .
C3 H3 0.9300 .
C4 C5 1.385(4) .
C4 C9 1.397(4) .
C5 C6 1.360(4) .
C5 H5 0.9300 .
C6 C7 1.372(4) .
C6 H6 0.9300 .
C7 C8 1.373(5) .
C7 Cl1 1.743(4) .
C8 C9 1.377(5) .
C8 H8 0.9300 .
C9 H9 0.9300 .
C10 C11 1.365(4) .
C10 C15 1.371(5) .
C10 N1 1.436(4) .
C11 C12 1.374(5) .
C11 H11 0.9300 .
C12 C13 1.364(6) .
C12 H12 0.9300 .
C13 C14 1.365(5) .
C13 H13 0.9300 .
C14 C15 1.374(4) .
C14 H14 0.9300 .
C15 H15 0.9300 .
C16 N3 1.271(4) .
C16 O1 1.361(3) .
C17 N4 1.301(4) .
C17 N5 1.334(4) .
C17 O1 1.365(3) .
C18 C19 1.375(4) .
C18 C23 1.390(4) .
C18 N5 1.418(3) .
C19 C20 1.400(4) .
C19 H19 0.9300 .
C20 C21 1.368(5) .
C20 H20 0.9300 .
C21 C22 1.369(5) .
C21 H21 0.9300 .
C22 C23 1.374(4) .
C22 H22 0.9300 .
C23 H23 0.9300 .
C24 N6 1.367(4) .
C24 C26 1.368(4) .
C24 C27 1.477(4) .
C25 N7 1.335(4) .
C25 C26 1.391(4) .
C25 C39 1.447(4) .
C26 H26 0.9300 .
C27 C28 1.382(4) .
C27 C32 1.384(4) .
C28 C29 1.367(4) .
C28 H28 0.9300 .
C29 C30 1.374(4) .
C29 H29 0.9300 .
C30 C31 1.374(5) .
C30 Cl2 1.727(3) .
C31 C32 1.383(5) .
C31 H31 0.9300 .
C32 H32 0.9300 .
C33 C38 1.358(5) .
C33 C34 1.362(5) .
C33 N6 1.441(4) .
C34 C35 1.382(5) .
C34 H34 0.9300 .
C35 C36 1.367(6) .
C35 H35 0.9300 .
C36 C37 1.351(6) .
C36 H36 0.9300 .
C37 C38 1.377(5) .
C37 H37 0.9300 .
C38 H38 0.9300 .
C39 N8 1.279(4) .
C39 O2 1.368(3) .
C40 N9 1.293(4) .
C40 N10 1.342(3) .
C40 O2 1.357(3) .
C41 C46 1.375(4) .
C41 C42 1.377(4) .
C41 N10 1.406(3) .
C42 C43 1.371(4) .
C42 H42 0.9300 .
C43 C44 1.385(5) .
C43 H43 0.9300 .
C44 C45 1.355(5) .
C44 H44 0.9300 .
C45 C46 1.386(4) .
C45 H45 0.9300 .
C46 H46 0.9300 .
N1 N2 1.361(3) .
N3 N4 1.422(3) .
N5 H5A 0.8600 .
N6 N7 1.358(3) .
N8 N9 1.415(3) .
N10 H10 0.8600 .

loop_
_geom_hbond_atom_site_label_D
_geom_hbond_atom_site_label_H
_geom_hbond_atom_site_label_A
_geom_hbond_distance_DH
_geom_hbond_distance_HA
_geom_hbond_distance_DA
_geom_hbond_angle_DHA
_geom_hbond_site_symmetry_A
_geom_hbond_publ_flag
C19 H19 N4 0.93 2.38 2.996(4) 123.2 . yes
C23 H23 N7 0.93 2.59 3.494(5) 164.0 . yes
C42 H42 N9 0.93 2.31 2.940(4) 125.1 . yes
C46 H46 N2 0.93 2.61 3.523(5) 168.7 1_655 yes
N5 H5A N8 0.86 2.20 3.014(4) 157.9 . yes
N10 H10 N3 0.86 2.15 2.982(4) 163.7 1_655 yes
